data_1551173
loop_
_publ_author_name
'Weigand, Jan J.'
'Schwedtmann, Kai'
'Haberstroh, Jan'
'Roediger, Sven'
'Hennersdorf, Felix'
'Frontera, Antonio'
'Bauza, Antonio'

_publ_section_title
;
 Formation of an imidazoliumyl-substituted [(LC)4P4]4+ tetracation and
 transition metal mediated fragmentation and insertion reaction (LC = NHC)
;
_journal_name_full 'Chemical Science'
_journal_paper_doi 10.1039/C9SC01701A
_journal_year 2019
_chemical_formula_moiety 'C26 H40 Fe N4 O4 P2, 2(C F3 O3 S)'
_chemical_formula_sum 'C28 H40 F6 Fe N4 O10 P2 S2'
_chemical_formula_weight 888.55
_space_group_crystal_system monoclinic
_space_group_IT_number 14
_space_group_name_Hall '-P 2yn'
_space_group_name_H-M_alt 'P 1 21/n 1'
_symmetry_space_group_name_Hall '-P 2yn'
_symmetry_space_group_name_H-M 'P 1 21/n 1'
_atom_sites_solution_hydrogens geom
_audit_creation_date 2018-01-15
_audit_creation_method
;
Olex2 1.2
(compiled 2015.09.30 svn.r3233 for OlexSys, GUI svn.r5103)
;
_audit_update_record
;
2019-04-06 deposited with the CCDC.    2019-05-30 downloaded from the CCDC.
;
_cell_angle_alpha 90
_cell_angle_beta 100.9141(17)
_cell_angle_gamma 90
_cell_formula_units_Z 4
_cell_length_a 14.4005(3)
_cell_length_b 15.3233(3)
_cell_length_c 17.8619(3)
_cell_measurement_reflns_used 9202
_cell_measurement_temperature 100.0(4)
_cell_measurement_theta_max 31.1090
_cell_measurement_theta_min 2.8980
_cell_volume 3870.17(13)
_computing_cell_refinement 'CrysAlisPro 1.171.38.41 (Rigaku OD, 2015)'
_computing_data_collection 'CrysAlisPro 1.171.38.41 (Rigaku OD, 2015)'
_computing_data_reduction 'CrysAlisPro 1.171.38.41 (Rigaku OD, 2015)'
_computing_molecular_graphics 'Olex2 (Dolomanov et al., 2009)'
_computing_publication_material 'Olex2 (Dolomanov et al., 2009)'
_computing_structure_refinement 'ShelXL (Sheldrick, 2015)'
_computing_structure_solution 'ShelXT (Sheldrick, 2015)'
_diffrn_ambient_environment N~2~
_diffrn_ambient_temperature 100.0(4)
_diffrn_detector 'CCD plate'
_diffrn_detector_area_resol_mean 5.2850
_diffrn_detector_type AtlasS2
_diffrn_measured_fraction_theta_full 0.999
_diffrn_measured_fraction_theta_max 0.999
_diffrn_measurement_details
;
List of Runs (angles in degrees, time in seconds):

  # Type    Start    End  Width  t~exp~   \w     \q     \k     \f   Frames
#--------------------------------------------------------------------------
  1  \w     57.00  84.00   0.30   20.00    --   14.31 178.00-180.00   90
  2  \w    -18.00  12.00   0.30   20.00    --  -14.46 -99.00-180.00  100
  3  \w    -36.00  55.20   0.30   20.00    --  -14.46  57.00  30.00  304
  4  \w    -85.00  10.10   0.30   20.00    --  -14.46 -57.00-120.00  317
;
_diffrn_measurement_device 'four-circle diffractometer'
_diffrn_measurement_device_type 'SuperNova, Dual, Cu at zero, AtlasS2'
_diffrn_measurement_method '\w scans'
_diffrn_orient_matrix_type 'CrysAlisPro convention (1999,Acta A55,543-557)'
_diffrn_orient_matrix_UB_11 -0.0331477000
_diffrn_orient_matrix_UB_12 -0.0206346000
_diffrn_orient_matrix_UB_13 -0.0290449000
_diffrn_orient_matrix_UB_21 -0.0156025000
_diffrn_orient_matrix_UB_22 0.0414115000
_diffrn_orient_matrix_UB_23 -0.0150875000
_diffrn_orient_matrix_UB_31 0.0342466000
_diffrn_orient_matrix_UB_32 -0.0010851000
_diffrn_orient_matrix_UB_33 -0.0237818000
_diffrn_radiation_monochromator mirror
_diffrn_radiation_probe x-ray
_diffrn_radiation_type MoK\a
_diffrn_radiation_wavelength 0.71073
_diffrn_reflns_av_R_equivalents 0.0363
_diffrn_reflns_av_unetI/netI 0.0423
_diffrn_reflns_Laue_measured_fraction_full 0.999
_diffrn_reflns_Laue_measured_fraction_max 0.999
_diffrn_reflns_limit_h_max 14
_diffrn_reflns_limit_h_min -19
_diffrn_reflns_limit_k_max 20
_diffrn_reflns_limit_k_min -15
_diffrn_reflns_limit_l_max 22
_diffrn_reflns_limit_l_min -24
_diffrn_reflns_number 27061
_diffrn_reflns_point_group_measured_fraction_full 0.999
_diffrn_reflns_point_group_measured_fraction_max 0.999
_diffrn_reflns_theta_full 26.000
_diffrn_reflns_theta_max 28.700
_diffrn_reflns_theta_min 2.322
_diffrn_source 'micro-focus sealed X-ray tube'
_diffrn_source_type 'SuperNova (Mo) X-ray Source'
_exptl_absorpt_coefficient_mu 0.665
_exptl_absorpt_correction_T_max 0.964
_exptl_absorpt_correction_T_min 0.853
_exptl_absorpt_correction_type gaussian
_exptl_absorpt_process_details
;
CrysAlisPro 1.171.38.41 (Rigaku Oxford Diffraction, 2015)
Numerical absorption correction based on gaussian integration over
            a multifaceted crystal model
Empirical absorption correction using spherical harmonics,
 implemented in SCALE3 ABSPACK scaling algorithm.
;
_exptl_crystal_colour 'clear orange'
_exptl_crystal_colour_lustre clear
_exptl_crystal_colour_primary orange
_exptl_crystal_density_diffrn 1.525
_exptl_crystal_description prism
_exptl_crystal_F_000 1832
_exptl_crystal_size_max 0.402
_exptl_crystal_size_mid 0.066
_exptl_crystal_size_min 0.051
_refine_diff_density_max 0.790
_refine_diff_density_min -0.544
_refine_diff_density_rms 0.076
_refine_ls_extinction_method none
_refine_ls_goodness_of_fit_ref 1.061
_refine_ls_hydrogen_treatment constr
_refine_ls_matrix_type full
_refine_ls_number_parameters 523
_refine_ls_number_reflns 10001
_refine_ls_number_restraints 26
_refine_ls_restrained_S_all 1.061
_refine_ls_R_factor_all 0.0553
_refine_ls_R_factor_gt 0.0453
_refine_ls_shift/su_max 0.001
_refine_ls_shift/su_mean 0.000
_refine_ls_structure_factor_coef Fsqd
_refine_ls_weighting_details 'w=1/[\s^2^(Fo^2^)+(0.0542P)^2^+2.7669P] where P=(Fo^2^+2Fc^2^)/3'
_refine_ls_weighting_scheme calc
_refine_ls_wR_factor_gt 0.1130
_refine_ls_wR_factor_ref 0.1186
_reflns_Friedel_coverage 0.000
_reflns_number_gt 8508
_reflns_number_total 10001
_reflns_threshold_expression 'I > 2\s(I)'
_cod_data_source_file c9sc01701a2.cif
_cod_data_source_block 12OTf2
_cod_original_cell_volume 3870.18(12)
_cod_database_code 1551173
_chemical_oxdiff_formula 'C112 H160 F24 Fe4 N16 O40 P8 S8 '
_shelx_space_group_comment
;
The symmetry employed for this shelxl refinement is uniquely defined
by the following loop, which should always be used as a source of
symmetry information in preference to the above space-group names.
They are only intended as comments.
;
_reflns_odcompleteness_completeness 99.90
_reflns_odcompleteness_iscentric 1
_reflns_odcompleteness_theta 26.32
_olex2_refinement_description
;
1. Fixed Uiso
 At 1.2 times of:
  All C(H) groups
 At 1.5 times of:
  All C(H,H,H) groups
2. Uiso/Uaniso restraints and constraints
F5A \\sim S2A \\sim O8A \\sim O9A \\sim O10A \\sim C28A \\sim F4A \\sim F6A:
within 2A with sigma of 0.04 and sigma for terminal atoms of 0.08
3. Same fragment restrains
{S2A, O8A, O9A, O10A, C28A, F4A, F5A, F6A} sigma for 1-2: 0.02, 1-3: 0.02
as
{S2, O8, O9, O10, C28, F4, F5, F6}
4. Others
 Sof(S2A)=Sof(O8A)=Sof(O9A)=Sof(O10A)=Sof(C28A)=Sof(F4A)=Sof(F5A)=Sof(F6A)=1-
 FVAR(1)
 Sof(S2)=Sof(O8)=Sof(O9)=Sof(O10)=Sof(C28)=Sof(F4)=Sof(F5)=Sof(F6)=FVAR(1)
5.a Ternary CH refined with riding coordinates:
 C4(H4), C7(H7), C15(H15), C18(H18)
5.b Idealised Me refined as rotating group:
 C0AA(H0AA,H0AB,H0AC), C5(H5A,H5B,H5C), C6(H6A,H6B,H6C), C8(H8A,H8B,H8C),
 C9(H9A,H9B,H9C), C10(H10A,H10B,H10C), C11(H11A,H11B,H11C), C16(H16A,H16B,H16C),
  C19(H19A,H19B,H19C), C20(H20A,H20B,H20C), C21(H21A,H21B,H21C), C22(H22A,H22B,
 H22C)
;
_shelx_shelxl_version_number 2014/7
_olex2_submission_special_instructions 'No special instructions were received'
_oxdiff_exptl_absorpt_empirical_details
;
Empirical correction (ABSPACK) includes:
- Absorption correction using spherical harmonics
- Frame scaling
;
_oxdiff_exptl_absorpt_empirical_full_max 1.812
_oxdiff_exptl_absorpt_empirical_full_min 0.458

loop_
_space_group_symop_operation_xyz
'x, y, z'
'-x+1/2, y+1/2, -z+1/2'
'-x, -y, -z'
'x-1/2, -y-1/2, z-1/2'

loop_
_atom_site_label
_atom_site_type_symbol
_atom_site_fract_x
_atom_site_fract_y
_atom_site_fract_z
_atom_site_U_iso_or_equiv
_atom_site_adp_type
_atom_site_occupancy
_atom_site_site_symmetry_order
_atom_site_calc_flag
_atom_site_refinement_flags_posn
_atom_site_refinement_flags_adp
_atom_site_refinement_flags_occupancy
_atom_site_disorder_assembly
_atom_site_disorder_group
Fe1 Fe 0.24155(2) 0.25367(2) 0.58849(2) 0.01740(8) Uani 1 1 d . . . . .
P1 P 0.26743(3) 0.19669(4) 0.71453(3) 0.01584(11) Uani 1 1 d . . . . .
P2 P 0.35382(4) 0.30609(4) 0.69236(3) 0.01561(11) Uani 1 1 d . . . . .
O1 O 0.11276(12) 0.38607(11) 0.63306(10) 0.0306(4) Uani 1 1 d . . . . .
O2 O 0.37990(12) 0.11968(12) 0.56364(10) 0.0321(4) Uani 1 1 d . . . . .
O3 O 0.08127(11) 0.14661(13) 0.51051(10) 0.0344(4) Uani 1 1 d . . . . .
O4 O 0.27722(11) 0.36329(11) 0.45992(8) 0.0263(3) Uani 1 1 d . . . . .
N1 N 0.19956(12) 0.31038(12) 0.82452(9) 0.0190(4) Uani 1 1 d . . . . .
N2 N 0.09239(12) 0.22683(12) 0.75774(10) 0.0189(4) Uani 1 1 d . . . . .
N3 N 0.52681(12) 0.28722(12) 0.64501(9) 0.0174(3) Uani 1 1 d . . . . .
N4 N 0.52164(11) 0.19699(11) 0.73822(9) 0.0157(3) Uani 1 1 d . . . . .
C0AA C 0.49221(16) 0.32269(17) 0.50716(12) 0.0260(5) Uani 1 1 d . . . . .
H0AA H 0.5546 0.3099 0.4987 0.039 Uiso 1 1 calc GR . . . .
H0AB H 0.4634 0.3658 0.4711 0.039 Uiso 1 1 calc GR . . . .
H0AC H 0.4548 0.2704 0.5009 0.039 Uiso 1 1 calc GR . . . .
C1 C 0.18475(14) 0.25081(14) 0.76762(11) 0.0168(4) Uani 1 1 d . . . . .
C2 C 0.11486(16) 0.32543(15) 0.84926(12) 0.0238(5) Uani 1 1 d . . . . .
C3 C 0.04839(15) 0.27377(16) 0.80764(12) 0.0235(5) Uani 1 1 d . . . . .
C4 C 0.29288(15) 0.34940(15) 0.85791(12) 0.0226(4) Uani 1 1 d . . . . .
H4 H 0.3400 0.3193 0.8342 0.027 Uiso 1 1 calc R . . . .
C5 C 0.2968(2) 0.44578(17) 0.83646(15) 0.0340(6) Uani 1 1 d . . . . .
H5A H 0.2764 0.4523 0.7824 0.051 Uiso 1 1 calc GR . . . .
H5B H 0.3605 0.4667 0.8511 0.051 Uiso 1 1 calc GR . . . .
H5C H 0.2560 0.4789 0.8625 0.051 Uiso 1 1 calc GR . . . .
C6 C 0.32040(18) 0.33279(17) 0.94362(13) 0.0293(5) Uani 1 1 d . . . . .
H6A H 0.2835 0.3697 0.9701 0.044 Uiso 1 1 calc GR . . . .
H6B H 0.3863 0.3455 0.9605 0.044 Uiso 1 1 calc GR . . . .
H6C H 0.3087 0.2728 0.9541 0.044 Uiso 1 1 calc GR . . . .
C7 C 0.05058(14) 0.15520(16) 0.70608(12) 0.0222(4) Uani 1 1 d . . . . .
H7 H 0.0992 0.1368 0.6777 0.027 Uiso 1 1 calc R . . . .
C8 C -0.03372(16) 0.18650(19) 0.64722(14) 0.0340(6) Uani 1 1 d . . . . .
H8A H -0.0856 0.1995 0.6721 0.051 Uiso 1 1 calc GR . . . .
H8B H -0.0522 0.1416 0.6099 0.051 Uiso 1 1 calc GR . . . .
H8C H -0.0164 0.2381 0.6226 0.051 Uiso 1 1 calc GR . . . .
C9 C 0.02908(18) 0.07644(17) 0.75193(14) 0.0309(5) Uani 1 1 d . . . . .
H9A H 0.0858 0.0580 0.7855 0.046 Uiso 1 1 calc GR . . . .
H9B H 0.0055 0.0297 0.7178 0.046 Uiso 1 1 calc GR . . . .
H9C H -0.0177 0.0920 0.7814 0.046 Uiso 1 1 calc GR . . . .
C10 C 0.10283(19) 0.38620(18) 0.91233(15) 0.0363(6) Uani 1 1 d . . . . .
H10A H 0.1256 0.3586 0.9606 0.054 Uiso 1 1 calc GR . . . .
H10B H 0.0371 0.4002 0.9081 0.054 Uiso 1 1 calc GR . . . .
H10C H 0.1381 0.4387 0.9088 0.054 Uiso 1 1 calc GR . . . .
C11 C -0.05459(16) 0.2682(2) 0.81199(15) 0.0356(6) Uani 1 1 d . . . . .
H11A H -0.0919 0.2925 0.7665 0.053 Uiso 1 1 calc GR . . . .
H11B H -0.0659 0.3004 0.8555 0.053 Uiso 1 1 calc GR . . . .
H11C H -0.0718 0.2082 0.8167 0.053 Uiso 1 1 calc GR . . . .
C12 C 0.46989(14) 0.25564(13) 0.69117(11) 0.0153(4) Uani 1 1 d . . . . .
C13 C 0.61498(14) 0.24778(14) 0.66271(11) 0.0185(4) Uani 1 1 d . . . . .
C14 C 0.61174(14) 0.19148(14) 0.72117(11) 0.0176(4) Uani 1 1 d . . . . .
C15 C 0.49826(15) 0.35757(15) 0.58778(12) 0.0218(4) Uani 1 1 d . . . . .
H15 H 0.4342 0.3755 0.5922 0.026 Uiso 1 1 calc R . . . .
C16 C 0.56132(18) 0.43769(16) 0.60550(14) 0.0302(5) Uani 1 1 d . . . . .
H16A H 0.5751 0.4472 0.6596 0.045 Uiso 1 1 calc GR . . . .
H16B H 0.5293 0.4878 0.5807 0.045 Uiso 1 1 calc GR . . . .
H16C H 0.6192 0.4285 0.5874 0.045 Uiso 1 1 calc GR . . . .
C18 C 0.48791(14) 0.14931(15) 0.80060(11) 0.0206(4) Uani 1 1 d . . . . .
H18 H 0.4226 0.1683 0.7989 0.025 Uiso 1 1 calc R . . . .
C19 C 0.4835(2) 0.05251(19) 0.7862(2) 0.0489(8) Uani 1 1 d . . . . .
H19A H 0.4492 0.0414 0.7356 0.073 Uiso 1 1 calc GR . . . .
H19B H 0.4520 0.0246 0.8226 0.073 Uiso 1 1 calc GR . . . .
H19C H 0.5465 0.0298 0.7913 0.073 Uiso 1 1 calc GR . . . .
C20 C 0.54261(19) 0.1760(2) 0.87789(13) 0.0454(8) Uani 1 1 d . . . . .
H20A H 0.6040 0.1493 0.8863 0.068 Uiso 1 1 calc GR . . . .
H20B H 0.5091 0.1573 0.9167 0.068 Uiso 1 1 calc GR . . . .
H20C H 0.5494 0.2383 0.8798 0.068 Uiso 1 1 calc GR . . . .
C21 C 0.69764(16) 0.26736(17) 0.62599(13) 0.0260(5) Uani 1 1 d . . . . .
H21A H 0.6755 0.2834 0.5737 0.039 Uiso 1 1 calc GR . . . .
H21B H 0.7371 0.2166 0.6282 0.039 Uiso 1 1 calc GR . . . .
H21C H 0.7334 0.3147 0.6524 0.039 Uiso 1 1 calc GR . . . .
C22 C 0.69084(15) 0.13664(16) 0.76272(12) 0.0250(5) Uani 1 1 d . . . . .
H22A H 0.7072 0.1557 0.8147 0.037 Uiso 1 1 calc GR . . . .
H22B H 0.7448 0.1423 0.7388 0.037 Uiso 1 1 calc GR . . . .
H22C H 0.6713 0.0767 0.7613 0.037 Uiso 1 1 calc GR . . . .
C23 C 0.16320(15) 0.33708(15) 0.61534(12) 0.0221(4) Uani 1 1 d . . . . .
C24 C 0.32633(15) 0.17021(16) 0.57187(12) 0.0223(4) Uani 1 1 d . . . . .
C25 C 0.14229(16) 0.18813(16) 0.53991(12) 0.0251(5) Uani 1 1 d . . . . .
C26 C 0.26469(14) 0.32130(16) 0.50874(11) 0.0218(4) Uani 1 1 d . . . . .
S1 S 0.24669(4) 0.57879(4) 0.57294(3) 0.02023(12) Uani 1 1 d . . . . .
F1 F 0.11134(12) 0.63542(11) 0.46388(10) 0.0476(4) Uani 1 1 d . . . . .
F2 F 0.20142(10) 0.54053(10) 0.42640(7) 0.0329(3) Uani 1 1 d . . . . .
F3 F 0.09898(10) 0.50037(11) 0.49220(8) 0.0403(4) Uani 1 1 d . . . . .
O5 O 0.18839(13) 0.60828(14) 0.62479(10) 0.0381(4) Uani 1 1 d . . . . .
O6 O 0.28687(13) 0.49376(12) 0.58839(10) 0.0359(4) Uani 1 1 d . . . . .
O7 O 0.30975(12) 0.64414(12) 0.55295(9) 0.0308(4) Uani 1 1 d . . . . .
C27 C 0.16031(16) 0.56307(16) 0.48457(12) 0.0253(5) Uani 1 1 d . . . . .
S2 S 0.21033(5) 0.11535(4) 0.34077(3) 0.02260(19) Uani 0.859(2) 1 d D . P A 1
O8 O 0.1074(3) 0.1127(3) 0.3257(3) 0.0382(12) Uani 0.859(2) 1 d D . P A 1
O9 O 0.25231(15) 0.18402(13) 0.39078(12) 0.0304(5) Uani 0.859(2) 1 d D . P A 1
O10 O 0.2540(3) 0.0987(2) 0.27588(18) 0.0334(6) Uani 0.859(2) 1 d D . P A 1
C28 C 0.2437(2) 0.01801(17) 0.39868(14) 0.0217(5) Uani 0.859(2) 1 d D . P A 1
F4 F 0.21575(18) 0.02548(13) 0.46731(12) 0.0374(5) Uani 0.859(2) 1 d D . P A 1
F5 F 0.33553(13) 0.00494(14) 0.41355(11) 0.0430(5) Uani 0.859(2) 1 d D . P A 1
F6 F 0.20162(14) -0.05353(11) 0.36536(10) 0.0389(5) Uani 0.859(2) 1 d D . P A 1
S2A S 0.2841(5) 0.0596(6) 0.4004(4) 0.066(2) Uiso 0.141(2) 1 d D U P A 2
O8A O 0.3043(14) 0.1546(10) 0.4190(11) 0.082(6) Uiso 0.141(2) 1 d D U P A 2
O9A O 0.2345(17) 0.0166(15) 0.4506(12) 0.084(11) Uiso 0.141(2) 1 d D U P A 2
O10A O 0.3604(12) 0.0173(14) 0.3758(12) 0.091(7) Uiso 0.141(2) 1 d D U P A 2
C28A C 0.1963(12) 0.0687(14) 0.3124(10) 0.112(13) Uiso 0.141(2) 1 d D U P A 2
F4A F 0.1228(13) 0.1193(17) 0.3248(15) 0.038(7) Uiso 0.141(2) 1 d D U P A 2
F5A F 0.1647(13) -0.0078(11) 0.2887(10) 0.100(6) Uiso 0.141(2) 1 d D U P A 2
F6A F 0.2348(16) 0.1071(16) 0.2593(10) 0.078(10) Uiso 0.141(2) 1 d D U P A 2

loop_
_atom_site_aniso_label
_atom_site_aniso_U_11
_atom_site_aniso_U_22
_atom_site_aniso_U_33
_atom_site_aniso_U_23
_atom_site_aniso_U_13
_atom_site_aniso_U_12
Fe1 0.01567(14) 0.02165(17) 0.01557(14) -0.00105(11) 0.00472(11) 0.00182(12)
P1 0.0141(2) 0.0170(3) 0.0174(2) -0.00018(19) 0.00543(18) 0.0003(2)
P2 0.0153(2) 0.0169(3) 0.0159(2) 0.00040(18) 0.00614(18) 0.0007(2)
O1 0.0313(8) 0.0281(9) 0.0367(9) 0.0074(7) 0.0178(7) 0.0107(8)
O2 0.0329(9) 0.0262(9) 0.0395(9) -0.0077(7) 0.0129(7) 0.0031(8)
O3 0.0255(8) 0.0475(12) 0.0304(9) -0.0103(8) 0.0056(7) -0.0083(8)
O4 0.0268(8) 0.0337(9) 0.0190(7) 0.0036(6) 0.0058(6) 0.0036(7)
N1 0.0224(8) 0.0176(9) 0.0191(8) 0.0006(7) 0.0091(7) 0.0006(7)
N2 0.0148(8) 0.0227(10) 0.0205(8) 0.0026(7) 0.0070(6) 0.0008(7)
N3 0.0177(8) 0.0191(9) 0.0174(8) 0.0029(7) 0.0082(6) 0.0027(7)
N4 0.0154(7) 0.0169(9) 0.0156(7) 0.0018(6) 0.0054(6) -0.0007(7)
C0AA 0.0235(10) 0.0357(13) 0.0205(10) 0.0081(9) 0.0089(8) 0.0018(10)
C1 0.0158(9) 0.0172(10) 0.0183(9) 0.0031(7) 0.0057(7) 0.0009(8)
C2 0.0254(10) 0.0229(12) 0.0266(10) 0.0026(9) 0.0139(9) 0.0055(9)
C3 0.0213(10) 0.0278(12) 0.0240(10) 0.0047(9) 0.0106(8) 0.0068(9)
C4 0.0258(10) 0.0217(11) 0.0221(10) -0.0056(8) 0.0094(8) -0.0038(9)
C5 0.0484(15) 0.0241(13) 0.0334(12) -0.0013(10) 0.0181(11) -0.0097(12)
C6 0.0365(13) 0.0276(13) 0.0238(10) -0.0055(9) 0.0058(9) -0.0058(11)
C7 0.0158(9) 0.0285(12) 0.0221(10) 0.0002(9) 0.0034(7) -0.0024(9)
C8 0.0204(10) 0.0508(17) 0.0285(12) 0.0046(11) -0.0008(9) -0.0031(11)
C9 0.0304(12) 0.0318(14) 0.0313(12) 0.0014(10) 0.0078(10) -0.0083(11)
C10 0.0400(14) 0.0355(15) 0.0393(13) -0.0095(11) 0.0227(11) 0.0019(12)
C11 0.0209(11) 0.0515(17) 0.0381(13) 0.0023(12) 0.0153(10) 0.0062(11)
C12 0.0154(8) 0.0162(10) 0.0154(8) -0.0008(7) 0.0055(7) -0.0006(8)
C13 0.0182(9) 0.0210(11) 0.0180(9) -0.0001(8) 0.0081(7) 0.0019(8)
C14 0.0165(9) 0.0197(11) 0.0181(9) 0.0004(8) 0.0069(7) 0.0013(8)
C15 0.0216(10) 0.0239(11) 0.0224(10) 0.0093(8) 0.0105(8) 0.0048(9)
C16 0.0367(13) 0.0229(12) 0.0341(12) 0.0057(10) 0.0146(10) -0.0003(10)
C18 0.0179(9) 0.0244(11) 0.0211(9) 0.0083(8) 0.0074(7) -0.0018(9)
C19 0.0589(19) 0.0246(14) 0.074(2) 0.0100(14) 0.0402(17) -0.0047(14)
C20 0.0326(13) 0.085(2) 0.0181(11) 0.0112(12) 0.0048(9) -0.0210(15)
C21 0.0220(10) 0.0342(14) 0.0256(10) 0.0055(9) 0.0140(9) 0.0038(10)
C22 0.0201(10) 0.0306(13) 0.0259(10) 0.0057(9) 0.0086(8) 0.0064(9)
C23 0.0205(10) 0.0258(12) 0.0212(9) 0.0054(8) 0.0070(8) 0.0014(9)
C24 0.0217(10) 0.0249(12) 0.0212(10) -0.0059(8) 0.0064(8) -0.0013(9)
C25 0.0233(10) 0.0332(13) 0.0200(10) -0.0013(9) 0.0069(8) 0.0006(10)
C26 0.0179(9) 0.0289(12) 0.0184(9) -0.0029(8) 0.0033(7) 0.0047(9)
S1 0.0202(2) 0.0233(3) 0.0186(2) -0.00033(19) 0.00745(18) -0.0032(2)
F1 0.0470(9) 0.0404(10) 0.0470(9) -0.0037(8) -0.0128(7) 0.0166(8)
F2 0.0395(8) 0.0417(9) 0.0194(6) -0.0019(6) 0.0103(6) -0.0037(7)
F3 0.0331(8) 0.0539(10) 0.0342(8) -0.0038(7) 0.0072(6) -0.0219(7)
O5 0.0333(9) 0.0558(13) 0.0301(9) -0.0145(8) 0.0181(7) -0.0078(9)
O6 0.0448(10) 0.0290(10) 0.0299(9) 0.0006(7) -0.0027(8) 0.0032(8)
O7 0.0294(8) 0.0338(10) 0.0315(8) 0.0003(7) 0.0117(7) -0.0126(8)
C27 0.0239(10) 0.0292(12) 0.0234(10) -0.0006(9) 0.0060(8) -0.0022(10)
S2 0.0277(3) 0.0201(3) 0.0213(3) 0.0003(2) 0.0078(2) -0.0031(3)
O8 0.0270(14) 0.0404(19) 0.047(2) 0.0014(11) 0.0065(14) -0.0003(15)
O9 0.0388(11) 0.0179(10) 0.0361(11) -0.0041(8) 0.0113(9) -0.0067(9)
O10 0.0437(14) 0.0375(15) 0.0233(11) 0.0004(10) 0.0172(12) -0.0045(12)
C28 0.0346(14) 0.0137(12) 0.0191(11) -0.0024(9) 0.0111(10) -0.0035(11)
F4 0.0649(14) 0.0291(10) 0.0237(9) 0.0045(7) 0.0222(10) 0.0044(9)
F5 0.0387(10) 0.0474(12) 0.0418(10) 0.0045(9) 0.0048(8) 0.0129(9)
F6 0.0618(12) 0.0175(8) 0.0419(10) -0.0064(7) 0.0213(9) -0.0085(8)

loop_
_atom_type_symbol
_atom_type_description
_atom_type_scat_dispersion_real
_atom_type_scat_dispersion_imag
_atom_type_scat_source
C C 0.0033 0.0016 'International Tables Vol C Tables 4.2.6.8 and 6.1.1.4'
H H 0.0000 0.0000 'International Tables Vol C Tables 4.2.6.8 and 6.1.1.4'
F F 0.0171 0.0103 'International Tables Vol C Tables 4.2.6.8 and 6.1.1.4'
Fe Fe 0.3463 0.8444 'International Tables Vol C Tables 4.2.6.8 and 6.1.1.4'
N N 0.0061 0.0033 'International Tables Vol C Tables 4.2.6.8 and 6.1.1.4'
O O 0.0106 0.0060 'International Tables Vol C Tables 4.2.6.8 and 6.1.1.4'
P P 0.1023 0.0942 'International Tables Vol C Tables 4.2.6.8 and 6.1.1.4'
S S 0.1246 0.1234 'International Tables Vol C Tables 4.2.6.8 and 6.1.1.4'

loop_
_exptl_crystal_face_index_h
_exptl_crystal_face_index_k
_exptl_crystal_face_index_l
_exptl_crystal_face_perp_dist
0 1 0 0.1872
0 -1 0 0.2142
-4 0 5 0.0256
4 0 -5 0.0256
-1 0 -1 0.0338
1 0 1 0.0318

loop_
_geom_angle_atom_site_label_1
_geom_angle_atom_site_label_2
_geom_angle_atom_site_label_3
_geom_angle
P2 Fe1 P1 54.490(19)
C23 Fe1 P1 90.13(7)
C23 Fe1 P2 85.46(7)
C23 Fe1 C24 174.09(9)
C23 Fe1 C26 91.18(9)
C24 Fe1 P1 84.67(7)
C24 Fe1 P2 89.23(7)
C24 Fe1 C26 92.51(10)
C25 Fe1 P1 102.48(7)
C25 Fe1 P2 156.80(7)
C25 Fe1 C23 92.44(10)
C25 Fe1 C24 91.42(10)
C25 Fe1 C26 100.48(10)
C26 Fe1 P1 156.92(7)
C26 Fe1 P2 102.66(7)
P2 P1 Fe1 62.32(2)
C1 P1 Fe1 108.64(7)
C1 P1 P2 101.19(7)
P1 P2 Fe1 63.19(2)
C12 P2 Fe1 109.62(6)
C12 P2 P1 103.33(7)
C1 N1 C2 109.09(18)
C1 N1 C4 125.04(17)
C2 N1 C4 125.78(18)
C1 N2 C3 109.33(18)
C1 N2 C7 123.50(17)
C3 N2 C7 126.93(18)
C12 N3 C13 109.76(17)
C12 N3 C15 123.73(17)
C13 N3 C15 126.42(17)
C12 N4 C14 109.35(16)
C12 N4 C18 124.84(16)
C14 N4 C18 125.76(17)
H0AA C0AA H0AB 109.5
H0AA C0AA H0AC 109.5
H0AB C0AA H0AC 109.5
C15 C0AA H0AA 109.5
C15 C0AA H0AB 109.5
C15 C0AA H0AC 109.5
N1 C1 P1 131.41(15)
N1 C1 N2 106.94(17)
N2 C1 P1 121.37(15)
N1 C2 C10 125.1(2)
C3 C2 N1 107.46(19)
C3 C2 C10 127.4(2)
N2 C3 C11 125.4(2)
C2 C3 N2 107.15(18)
C2 C3 C11 127.5(2)
N1 C4 H4 106.5
N1 C4 C5 111.17(19)
N1 C4 C6 112.19(18)
C5 C4 H4 106.5
C6 C4 H4 106.5
C6 C4 C5 113.38(19)
C4 C5 H5A 109.5
C4 C5 H5B 109.5
C4 C5 H5C 109.5
H5A C5 H5B 109.5
H5A C5 H5C 109.5
H5B C5 H5C 109.5
C4 C6 H6A 109.5
C4 C6 H6B 109.5
C4 C6 H6C 109.5
H6A C6 H6B 109.5
H6A C6 H6C 109.5
H6B C6 H6C 109.5
N2 C7 H7 106.7
N2 C7 C8 111.8(2)
N2 C7 C9 110.56(17)
C8 C7 H7 106.7
C9 C7 H7 106.7
C9 C7 C8 113.81(19)
C7 C8 H8A 109.5
C7 C8 H8B 109.5
C7 C8 H8C 109.5
H8A C8 H8B 109.5
H8A C8 H8C 109.5
H8B C8 H8C 109.5
C7 C9 H9A 109.5
C7 C9 H9B 109.5
C7 C9 H9C 109.5
H9A C9 H9B 109.5
H9A C9 H9C 109.5
H9B C9 H9C 109.5
C2 C10 H10A 109.5
C2 C10 H10B 109.5
C2 C10 H10C 109.5
H10A C10 H10B 109.5
H10A C10 H10C 109.5
H10B C10 H10C 109.5
C3 C11 H11A 109.5
C3 C11 H11B 109.5
C3 C11 H11C 109.5
H11A C11 H11B 109.5
H11A C11 H11C 109.5
H11B C11 H11C 109.5
N3 C12 P2 120.68(15)
N4 C12 P2 131.63(14)
N4 C12 N3 106.80(16)
N3 C13 C21 125.67(19)
C14 C13 N3 106.73(17)
C14 C13 C21 127.55(19)
N4 C14 C22 125.49(18)
C13 C14 N4 107.36(17)
C13 C14 C22 127.09(18)
N3 C15 C0AA 110.74(19)
N3 C15 H15 106.8
N3 C15 C16 111.36(18)
C0AA C15 H15 106.8
C0AA C15 C16 113.84(18)
C16 C15 H15 106.8
C15 C16 H16A 109.5
C15 C16 H16B 109.5
C15 C16 H16C 109.5
H16A C16 H16B 109.5
H16A C16 H16C 109.5
H16B C16 H16C 109.5
N4 C18 H18 106.2
N4 C18 C19 111.42(19)
N4 C18 C20 111.33(18)
C19 C18 H18 106.2
C19 C18 C20 114.9(2)
C20 C18 H18 106.2
C18 C19 H19A 109.5
C18 C19 H19B 109.5
C18 C19 H19C 109.5
H19A C19 H19B 109.5
H19A C19 H19C 109.5
H19B C19 H19C 109.5
C18 C20 H20A 109.5
C18 C20 H20B 109.5
C18 C20 H20C 109.5
H20A C20 H20B 109.5
H20A C20 H20C 109.5
H20B C20 H20C 109.5
C13 C21 H21A 109.5
C13 C21 H21B 109.5
C13 C21 H21C 109.5
H21A C21 H21B 109.5
H21A C21 H21C 109.5
H21B C21 H21C 109.5
C14 C22 H22A 109.5
C14 C22 H22B 109.5
C14 C22 H22C 109.5
H22A C22 H22B 109.5
H22A C22 H22C 109.5
H22B C22 H22C 109.5
O1 C23 Fe1 177.2(2)
O2 C24 Fe1 178.0(2)
O3 C25 Fe1 179.0(2)
O4 C26 Fe1 178.73(19)
O5 S1 O7 114.45(12)
O5 S1 C27 102.28(11)
O6 S1 O5 115.25(12)
O6 S1 O7 115.44(11)
O6 S1 C27 103.32(11)
O7 S1 C27 103.58(10)
F1 C27 S1 111.61(16)
F1 C27 F2 106.84(19)
F1 C27 F3 107.68(19)
F2 C27 S1 112.08(15)
F3 C27 S1 111.26(15)
F3 C27 F2 107.10(19)
O8 S2 C28 103.3(2)
O9 S2 O8 115.4(2)
O9 S2 O10 115.64(15)
O9 S2 C28 102.20(12)
O10 S2 O8 115.5(2)
O10 S2 C28 101.73(17)
F4 C28 S2 110.46(18)
F5 C28 S2 112.67(19)
F5 C28 F4 106.7(2)
F5 C28 F6 108.6(2)
F6 C28 S2 111.67(18)
F6 C28 F4 106.4(2)
O8A S2A C28A 100.9(10)
O9A S2A O8A 114.2(12)
O9A S2A O10A 120.0(13)
O9A S2A C28A 103.4(11)
O10A S2A O8A 112.4(11)
O10A S2A C28A 102.7(10)
F4A C28A S2A 109.6(14)
F5A C28A S2A 110.7(13)
F5A C28A F4A 109.4(15)
F5A C28A F6A 109.6(16)
F6A C28A S2A 109.6(13)
F6A C28A F4A 107.9(16)

loop_
_geom_bond_atom_site_label_1
_geom_bond_atom_site_label_2
_geom_bond_distance
Fe1 P1 2.3774(6)
Fe1 P2 2.3590(6)
Fe1 C23 1.828(2)
Fe1 C24 1.831(2)
Fe1 C25 1.826(2)
Fe1 C26 1.842(2)
P1 P2 2.1684(7)
P1 C1 1.853(2)
P2 C12 1.845(2)
O1 C23 1.131(3)
O2 C24 1.122(3)
O3 C25 1.130(3)
O4 C26 1.125(3)
N1 C1 1.353(3)
N1 C2 1.393(3)
N1 C4 1.488(3)
N2 C1 1.359(2)
N2 C3 1.388(3)
N2 C7 1.486(3)
N3 C12 1.357(2)
N3 C13 1.388(3)
N3 C15 1.489(3)
N4 C12 1.354(3)
N4 C14 1.390(2)
N4 C18 1.489(2)
C0AA H0AA 0.9600
C0AA H0AB 0.9600
C0AA H0AC 0.9600
C0AA C15 1.523(3)
C2 C3 1.351(3)
C2 C10 1.497(3)
C3 C11 1.502(3)
C4 H4 0.9800
C4 C5 1.530(3)
C4 C6 1.528(3)
C5 H5A 0.9600
C5 H5B 0.9600
C5 H5C 0.9600
C6 H6A 0.9600
C6 H6B 0.9600
C6 H6C 0.9600
C7 H7 0.9800
C7 C8 1.525(3)
C7 C9 1.523(3)
C8 H8A 0.9600
C8 H8B 0.9600
C8 H8C 0.9600
C9 H9A 0.9600
C9 H9B 0.9600
C9 H9C 0.9600
C10 H10A 0.9600
C10 H10B 0.9600
C10 H10C 0.9600
C11 H11A 0.9600
C11 H11B 0.9600
C11 H11C 0.9600
C13 C14 1.362(3)
C13 C21 1.494(3)
C14 C22 1.495(3)
C15 H15 0.9800
C15 C16 1.524(3)
C16 H16A 0.9600
C16 H16B 0.9600
C16 H16C 0.9600
C18 H18 0.9800
C18 C19 1.505(4)
C18 C20 1.510(3)
C19 H19A 0.9600
C19 H19B 0.9600
C19 H19C 0.9600
C20 H20A 0.9600
C20 H20B 0.9600
C20 H20C 0.9600
C21 H21A 0.9600
C21 H21B 0.9600
C21 H21C 0.9600
C22 H22A 0.9600
C22 H22B 0.9600
C22 H22C 0.9600
S1 O5 1.4357(17)
S1 O6 1.4312(19)
S1 O7 1.4414(17)
S1 C27 1.831(2)
F1 C27 1.328(3)
F2 C27 1.335(3)
F3 C27 1.329(3)
S2 O8 1.456(5)
S2 O9 1.437(2)
S2 O10 1.442(2)
S2 C28 1.827(3)
C28 F4 1.365(3)
C28 F5 1.314(3)
C28 F6 1.337(3)
S2A O8A 1.509(14)
S2A O9A 1.412(14)
S2A O10A 1.415(13)
S2A C28A 1.826(14)
C28A F4A 1.363(17)
C28A F5A 1.299(16)
C28A F6A 1.324(17)

loop_
_geom_torsion_atom_site_label_1
_geom_torsion_atom_site_label_2
_geom_torsion_atom_site_label_3
_geom_torsion_atom_site_label_4
_geom_torsion
Fe1 P1 C1 N1 -108.57(19)
Fe1 P1 C1 N2 78.30(17)
Fe1 P2 C12 N3 81.14(16)
Fe1 P2 C12 N4 -111.14(19)
P1 P2 C12 N3 147.08(15)
P1 P2 C12 N4 -45.2(2)
P2 P1 C1 N1 -44.2(2)
P2 P1 C1 N2 142.64(15)
N1 C2 C3 N2 0.3(2)
N1 C2 C3 C11 -178.4(2)
N3 C13 C14 N4 0.2(2)
N3 C13 C14 C22 -177.0(2)
C1 N1 C2 C3 0.7(2)
C1 N1 C2 C10 179.0(2)
C1 N1 C4 C5 110.2(2)
C1 N1 C4 C6 -121.6(2)
C1 N2 C3 C2 -1.2(2)
C1 N2 C3 C11 177.6(2)
C1 N2 C7 C8 -123.8(2)
C1 N2 C7 C9 108.2(2)
C2 N1 C1 P1 -175.33(16)
C2 N1 C1 N2 -1.5(2)
C2 N1 C4 C5 -73.5(3)
C2 N1 C4 C6 54.7(3)
C3 N2 C1 P1 176.26(15)
C3 N2 C1 N1 1.6(2)
C3 N2 C7 C8 62.4(3)
C3 N2 C7 C9 -65.6(3)
C4 N1 C1 P1 1.5(3)
C4 N1 C1 N2 175.35(18)
C4 N1 C2 C3 -176.0(2)
C4 N1 C2 C10 2.2(3)
C7 N2 C1 P1 1.5(3)
C7 N2 C1 N1 -173.10(18)
C7 N2 C3 C2 173.3(2)
C7 N2 C3 C11 -7.9(4)
C10 C2 C3 N2 -177.9(2)
C10 C2 C3 C11 3.3(4)
C12 N3 C13 C14 -0.4(2)
C12 N3 C13 C21 -178.0(2)
C12 N3 C15 C0AA -114.3(2)
C12 N3 C15 C16 118.0(2)
C12 N4 C14 C13 0.0(2)
C12 N4 C14 C22 177.3(2)
C12 N4 C18 C19 116.4(2)
C12 N4 C18 C20 -114.0(2)
C13 N3 C12 P2 170.84(14)
C13 N3 C12 N4 0.4(2)
C13 N3 C15 C0AA 69.7(3)
C13 N3 C15 C16 -58.1(3)
C14 N4 C12 P2 -169.24(16)
C14 N4 C12 N3 -0.3(2)
C14 N4 C18 C19 -66.6(3)
C14 N4 C18 C20 63.0(3)
C15 N3 C12 P2 -5.8(3)
C15 N3 C12 N4 -176.24(18)
C15 N3 C13 C14 176.13(19)
C15 N3 C13 C21 -1.5(3)
C18 N4 C12 P2 8.2(3)
C18 N4 C12 N3 177.17(18)
C18 N4 C14 C13 -177.38(19)
C18 N4 C14 C22 -0.1(3)
C21 C13 C14 N4 177.8(2)
C21 C13 C14 C22 0.6(4)
O5 S1 C27 F1 56.15(19)
O5 S1 C27 F2 175.95(17)
O5 S1 C27 F3 -64.16(19)
O6 S1 C27 F1 176.16(16)
O6 S1 C27 F2 -64.04(19)
O6 S1 C27 F3 55.85(19)
O7 S1 C27 F1 -63.08(18)
O7 S1 C27 F2 56.72(19)
O7 S1 C27 F3 176.61(16)
O8 S2 C28 F4 -65.7(3)
O8 S2 C28 F5 175.1(3)
O8 S2 C28 F6 52.5(3)
O9 S2 C28 F4 54.4(2)
O9 S2 C28 F5 -64.8(2)
O9 S2 C28 F6 172.69(18)
O10 S2 C28 F4 174.2(2)
O10 S2 C28 F5 55.0(2)
O10 S2 C28 F6 -67.5(2)
O8A S2A C28A F4A -55.5(17)
O8A S2A C28A F5A -176.2(15)
O8A S2A C28A F6A 62.7(17)
O9A S2A C28A F4A 62.9(19)
O9A S2A C28A F5A -57.9(18)
O9A S2A C28A F6A -178.9(18)
O10A S2A C28A F4A -171.7(17)
O10A S2A C28A F5A 67.6(17)
O10A S2A C28A F6A -53.4(18)

loop_
_exptl_oxdiff_crystal_face_indexfrac_h
_exptl_oxdiff_crystal_face_indexfrac_k
_exptl_oxdiff_crystal_face_indexfrac_l
_exptl_oxdiff_crystal_face_x
_exptl_oxdiff_crystal_face_y
_exptl_oxdiff_crystal_face_z
0.0004 0.9989 -0.0002 -0.0206 0.0414 -0.0011
-0.0004 -0.9989 0.0002 0.0206 -0.0414 0.0011
-3.9979 0.0019 4.9974 -0.0127 -0.0129 -0.2558
3.9979 -0.0019 -4.9974 0.0127 0.0129 0.2558
-1.0006 -0.0011 -0.9992 0.0622 0.0306 -0.0105
1.0006 0.0011 0.9992 -0.0622 -0.0306 0.0105
